data_1513847
loop_
_publ_author_name
'Tulchinsky, Yuri'
'Kozuch, Sebastian'
'Saha, Prasenjit'
'Botoshansky, Mark'
'Shimon, Linda J. W.'
'Gandelman, Mark'

_publ_section_title
;
 Cation--cation bonding in nitrenium metal complexes
;
_journal_issue 4
_journal_name_full 'Chemical Science'
_journal_page_first 1305
_journal_paper_doi 10.1039/c3sc53083c
_journal_volume 5
_journal_year 2014
_chemical_formula_sum 'C60 H61 F12 K N3 O13 P3 Pt S4'
_chemical_formula_weight 1715.46
_chemical_name_common 'Gandelman-157 (Yuri)'
_chemical_name_systematic
; 
 ? 
;
_space_group_IT_number 2
_symmetry_cell_setting triclinic
_symmetry_space_group_name_Hall '-P 1'
_symmetry_space_group_name_H-M 'P -1'
_atom_sites_solution_hydrogens geom
_atom_sites_solution_primary direct
_atom_sites_solution_secondary difmap
_audit_creation_method SHELXL-97
_cell_angle_alpha 84.622(1)
_cell_angle_beta 82.600(1)
_cell_angle_gamma 83.819(1)
_cell_formula_units_Z 2
_cell_length_a 13.7780(3)
_cell_length_b 14.7720(3)
_cell_length_c 17.4760(4)
_cell_measurement_reflns_used 23777
_cell_measurement_temperature 293(2)
_cell_measurement_theta_max 26.1
_cell_measurement_theta_min 1.39
_cell_volume 3495.21(13)
_computing_cell_refinement 'APEX2 v2010.7-0 (Bruker AXS)'
_computing_data_collection 'Bruker Instrument Service v2010.7.0.0'
_computing_data_reduction 'SAINT V7.68A (Bruker AXS, 2009)'
_computing_molecular_graphics 'Mercury  3.0'
_computing_structure_refinement 'SHELXL-97 (Sheldrick, 2008)'
_computing_structure_solution 'SHELXS-97 (Sheldrick, 2008)'
_diffrn_ambient_temperature 293(2)
_diffrn_detector_area_resol_mean 8.3333
_diffrn_measured_fraction_theta_full 0.989
_diffrn_measured_fraction_theta_max 0.989
_diffrn_measurement_device_type 'Bruker APEX2  DUO'
_diffrn_measurement_method \w-scans
_diffrn_radiation_monochromator graphite
_diffrn_radiation_source 'fine-focus sealed tube'
_diffrn_radiation_type MoK\a
_diffrn_radiation_wavelength 0.71073
_diffrn_reflns_av_R_equivalents 0.0248
_diffrn_reflns_av_sigmaI/netI 0.0391
_diffrn_reflns_limit_h_max 16
_diffrn_reflns_limit_h_min -16
_diffrn_reflns_limit_k_max 17
_diffrn_reflns_limit_k_min -17
_diffrn_reflns_limit_l_max 17
_diffrn_reflns_limit_l_min -21
_diffrn_reflns_number 23777
_diffrn_reflns_theta_full 25.50
_diffrn_reflns_theta_max 25.50
_diffrn_reflns_theta_min 1.39
_diffrn_standards_interval_count 0
_diffrn_standards_interval_time 0
_diffrn_standards_number 0
_exptl_absorpt_coefficient_mu 2.348
_exptl_absorpt_correction_T_max 0.695
_exptl_absorpt_correction_T_min 0.634
_exptl_absorpt_correction_type multi-scan
_exptl_absorpt_process_details 'SADABS V2008/1 (Bruker AXS)'
_exptl_crystal_colour colorless
_exptl_crystal_density_diffrn 1.630
_exptl_crystal_density_method 'not measured'
_exptl_crystal_description cubic
_exptl_crystal_F_000 1720
_exptl_crystal_size_max 0.255
_exptl_crystal_size_mid 0.165
_exptl_crystal_size_min 0.155
_refine_diff_density_max 2.623
_refine_diff_density_min -2.992
_refine_diff_density_rms 0.291
_refine_ls_extinction_method none
_refine_ls_goodness_of_fit_ref 1.139
_refine_ls_hydrogen_treatment constr
_refine_ls_matrix_type full
_refine_ls_number_parameters 854
_refine_ls_number_reflns 12873
_refine_ls_number_restraints 3
_refine_ls_restrained_S_all 1.139
_refine_ls_R_factor_all 0.0622
_refine_ls_R_factor_gt 0.0461
_refine_ls_shift/su_max 0.029
_refine_ls_shift/su_mean 0.001
_refine_ls_structure_factor_coef Fsqd
_refine_ls_weighting_details 'calc w=1/[\s^2^(Fo^2^)+(0.1434P)^2^+0.0000P] where P=(Fo^2^+2Fc^2^)/3'
_refine_ls_weighting_scheme calc
_refine_ls_wR_factor_gt 0.1347
_refine_ls_wR_factor_ref 0.1886
_reflns_number_gt 11211
_reflns_number_total 12873
_reflns_threshold_expression >2sigma(I)
_cod_data_source_file c3sc53083c.txt
_cod_data_source_block Gandelman-157
_cod_depositor_comments
;
The following automatic conversions were performed:

'_symmetry_cell_setting' value 'Triclinic' changed to 'triclinic'
according to
/usr/data/users/saulius/crontab/automatic-downloads/current/RSC/lib/dictionaries/cif_core.dic
dictionary named 'cif_core.dic' version 2.4.2 from 2011-04-26.

Automatic conversion script
Id: cif_fix_values 2281 2013-09-26 08:29:07Z andrius 
;
_cod_database_code 1513847

loop_
_symmetry_equiv_pos_as_xyz
'x, y, z'
'-x, -y, -z'

loop_
_atom_site_label
_atom_site_type_symbol
_atom_site_fract_x
_atom_site_fract_y
_atom_site_fract_z
_atom_site_U_iso_or_equiv
_atom_site_adp_type
_atom_site_occupancy
_atom_site_symmetry_multiplicity
_atom_site_calc_flag
_atom_site_refinement_flags
Pt1 Pt 0.798184(15) 0.256634(15) 0.227707(12) 0.02910(12) Uani 1 1 d .
P1 P 0.88091(13) 0.19541(13) 0.11611(10) 0.0360(4) Uani 1 1 d .
P3 P 0.64478(12) 0.23204(12) 0.20486(10) 0.0340(4) Uani 1 1 d .
P2 P 0.74842(12) 0.33459(12) 0.34099(9) 0.0333(4) Uani 1 1 d .
S1 S 0.7924(2) 0.6310(2) 0.03672(15) 0.0758(8) Uani 1 1 d .
S2 S 0.13050(18) 0.73141(17) 0.37453(12) 0.0588(5) Uani 1 1 d .
S3 S 0.2126(2) 1.1044(2) 0.25256(17) 0.0708(7) Uani 1 1 d .
S4 S -0.11660(15) 0.95615(14) 0.44608(12) 0.0503(5) Uani 1 1 d .
N1 N 0.9395(4) 0.2675(4) 0.2603(3) 0.0282(11) Uani 1 1 d .
N2 N 1.0090(4) 0.3136(4) 0.2192(3) 0.0348(12) Uani 1 1 d .
N3 N 0.9605(4) 0.2617(4) 0.3342(3) 0.0347(12) Uani 1 1 d .
F1 F 0.7068(15) 0.7891(8) -0.0003(10) 0.236(8) Uani 1 1 d .
F2 F 0.6794(13) 0.7510(10) 0.1156(8) 0.215(7) Uani 1 1 d .
F3 F 0.6079(9) 0.6899(8) 0.0411(7) 0.157(4) Uani 1 1 d .
F4 F 0.2999(8) 0.6536(9) 0.3985(6) 0.171(5) Uani 1 1 d .
F5 F 0.2413(11) 0.5987(7) 0.3095(6) 0.169(5) Uani 1 1 d .
F6 F 0.2945(7) 0.7227(9) 0.2829(6) 0.147(4) Uani 1 1 d .
F7 F 0.3416(8) 1.0170(10) 0.1592(7) 0.184(6) Uani 1 1 d .
F8 F 0.2203(12) 0.9450(7) 0.2070(8) 0.183(6) Uani 1 1 d .
F9 F 0.2057(9) 1.0496(9) 0.1158(5) 0.158(5) Uani 1 1 d .
F10 F -0.2380(7) 0.9088(6) 0.3609(5) 0.113(3) Uani 1 1 d .
F11 F -0.1336(6) 0.7993(5) 0.3961(6) 0.108(3) Uani 1 1 d .
F12 F -0.2547(6) 0.8478(7) 0.4742(5) 0.123(3) Uani 1 1 d .
O1 O 0.7893(6) 0.6098(6) -0.0404(4) 0.079(2) Uani 1 1 d .
O2 O 0.7656(7) 0.5593(7) 0.0927(5) 0.105(3) Uani 1 1 d .
O3 O 0.8772(9) 0.6750(9) 0.0476(6) 0.142(5) Uani 1 1 d .
O4 O 0.0818(7) 0.7479(7) 0.3071(5) 0.093(2) Uani 1 1 d .
O5 O 0.1560(7) 0.8113(5) 0.4051(5) 0.089(2) Uani 1 1 d .
O6 O 0.0933(8) 0.6649(8) 0.4320(5) 0.111(3) Uani 1 1 d .
O7 O 0.1088(6) 1.1130(7) 0.2624(5) 0.100(3) Uani 1 1 d .
O8 O 0.2493(9) 1.0589(11) 0.3182(6) 0.139(5) Uani 1 1 d .
O9 O 0.2544(11) 1.1823(8) 0.2205(10) 0.175(6) Uani 1 1 d .
O10 O -0.0677(6) 0.9080(5) 0.5081(4) 0.076(2) Uani 1 1 d .
O11 O -0.1863(5) 1.0290(5) 0.4699(4) 0.0737(18) Uani 1 1 d .
O12 O -0.0521(5) 0.9794(5) 0.3772(4) 0.0698(18) Uani 1 1 d .
C1 C 1.0723(5) 0.3369(5) 0.2643(4) 0.0396(15) Uani 1 1 d .
C2 C 1.0405(5) 0.3042(5) 0.3389(4) 0.0387(14) Uani 1 1 d .
C3 C 1.0177(6) 0.3181(6) 0.1345(4) 0.0464(18) Uani 1 1 d .
H3A H 1.0813 0.3375 0.1129 0.056 Uiso 1 1 calc R
H3B H 0.9672 0.3626 0.1160 0.056 Uiso 1 1 calc R
C4 C 1.0068(6) 0.2258(6) 0.1085(4) 0.0498(19) Uani 1 1 d .
H4A H 1.0443 0.1798 0.1390 0.060 Uiso 1 1 calc R
H4B H 1.0355 0.2239 0.0549 0.060 Uiso 1 1 calc R
C5 C 0.8989(5) 0.2104(5) 0.3940(4) 0.0400(15) Uani 1 1 d .
H5A H 0.9340 0.1952 0.4389 0.048 Uiso 1 1 calc R
H5B H 0.8873 0.1536 0.3746 0.048 Uiso 1 1 calc R
C6 C 0.7990(5) 0.2639(6) 0.4190(4) 0.0436(17) Uani 1 1 d .
H6A H 0.8071 0.3023 0.4594 0.052 Uiso 1 1 calc R
H6B H 0.7524 0.2208 0.4408 0.052 Uiso 1 1 calc R
C7 C 1.0893(6) 0.3113(6) 0.4085(5) 0.0540(19) Uani 1 1 d .
H7A H 1.1247 0.2533 0.4232 0.065 Uiso 1 1 calc R
H7B H 1.0409 0.3281 0.4515 0.065 Uiso 1 1 calc R
C8 C 1.1608(9) 0.3851(9) 0.3879(6) 0.077(3) Uani 1 1 d .
H8A H 1.1237 0.4447 0.3895 0.092 Uiso 1 1 calc R
H8B H 1.2058 0.3801 0.4268 0.092 Uiso 1 1 calc R
C9 C 1.2193(8) 0.3790(9) 0.3098(7) 0.077(3) Uani 1 1 d .
H9A H 1.2590 0.3206 0.3095 0.093 Uiso 1 1 calc R
H9B H 1.2641 0.4263 0.3023 0.093 Uiso 1 1 calc R
C10 C 1.1610(6) 0.3883(6) 0.2423(5) 0.053(2) Uani 1 1 d .
H10A H 1.1410 0.4522 0.2290 0.064 Uiso 1 1 calc R
H10B H 1.2008 0.3636 0.1977 0.064 Uiso 1 1 calc R
C11 C 0.8891(5) 0.0727(5) 0.1199(4) 0.0425(16) Uani 1 1 d .
C12 C 0.8563(6) 0.0244(7) 0.0659(5) 0.057(2) Uani 1 1 d .
H12 H 0.8299 0.0546 0.0231 0.069 Uiso 1 1 calc R
C13 C 0.8636(8) -0.0715(7) 0.0772(8) 0.077(3) Uani 1 1 d .
H13 H 0.8409 -0.1038 0.0410 0.093 Uiso 1 1 calc R
C14 C 0.9005(9) -0.1174(7) 0.1361(7) 0.074(3) Uani 1 1 d .
H14 H 0.9024 -0.1808 0.1420 0.088 Uiso 1 1 calc R
C15 C 0.9374(9) -0.0697(6) 0.1902(6) 0.072(3) Uani 1 1 d .
H15 H 0.9670 -0.1009 0.2313 0.087 Uiso 1 1 calc R
C16 C 0.9286(8) 0.0251(6) 0.1809(6) 0.063(2) Uani 1 1 d .
H16 H 0.9504 0.0572 0.2176 0.076 Uiso 1 1 calc R
C17 C 0.8455(6) 0.2505(5) 0.0262(4) 0.0451(17) Uani 1 1 d .
C18 C 0.7935(6) 0.3377(6) 0.0259(5) 0.0514(18) Uani 1 1 d .
H18 H 0.7723 0.3629 0.0728 0.062 Uiso 1 1 calc R
C19 C 0.7735(9) 0.3860(8) -0.0411(6) 0.075(3) Uani 1 1 d .
H19 H 0.7421 0.4449 -0.0405 0.090 Uiso 1 1 calc R
C20 C 0.8010(11) 0.3458(9) -0.1113(7) 0.087(4) Uani 1 1 d .
H20 H 0.7843 0.3765 -0.1574 0.105 Uiso 1 1 calc R
C21 C 0.8525(11) 0.2610(9) -0.1117(6) 0.090(4) Uani 1 1 d .
H21 H 0.8725 0.2352 -0.1585 0.108 Uiso 1 1 calc R
C22 C 0.8744(8) 0.2145(8) -0.0448(5) 0.067(2) Uani 1 1 d .
H22 H 0.9097 0.1572 -0.0462 0.080 Uiso 1 1 calc R
C23 C 0.8157(5) 0.4348(5) 0.3292(4) 0.0405(15) Uani 1 1 d .
C24 C 0.8415(6) 0.4785(5) 0.2561(5) 0.0479(17) Uani 1 1 d .
H24 H 0.8249 0.4540 0.2130 0.057 Uiso 1 1 calc R
C25 C 0.8902(7) 0.5561(7) 0.2448(6) 0.067(2) Uani 1 1 d .
H25 H 0.9003 0.5880 0.1964 0.080 Uiso 1 1 calc R
C26 C 0.9247(9) 0.5855(7) 0.3123(8) 0.080(3) Uani 1 1 d .
H26 H 0.9672 0.6311 0.3066 0.096 Uiso 1 1 calc R
C27 C 0.8959(9) 0.5477(7) 0.3822(7) 0.079(3) Uani 1 1 d .
H27 H 0.9093 0.5747 0.4252 0.095 Uiso 1 1 calc R
C28 C 0.8467(8) 0.4694(7) 0.3938(5) 0.062(2) Uani 1 1 d .
H28 H 0.8343 0.4403 0.4431 0.074 Uiso 1 1 calc R
C29 C 0.6237(6) 0.3753(6) 0.3811(5) 0.054(2) Uani 1 1 d .
C30 C 0.5702(7) 0.3268(7) 0.4395(6) 0.066(2) Uani 1 1 d .
H30 H 0.5960 0.2696 0.4588 0.079 Uiso 1 1 calc R
C31 C 0.4786(8) 0.3626(11) 0.4696(8) 0.095(4) Uani 1 1 d .
H31 H 0.4457 0.3333 0.5132 0.114 Uiso 1 1 calc R
C32 C 0.4342(8) 0.4437(12) 0.4343(10) 0.106(5) Uani 1 1 d .
H32 H 0.3691 0.4646 0.4493 0.127 Uiso 1 1 calc R
C33 C 0.4886(10) 0.4886(10) 0.3794(8) 0.102(5) Uani 1 1 d .
H33 H 0.4621 0.5447 0.3588 0.123 Uiso 1 1 calc R
C34 C 0.5833(8) 0.4570(10) 0.3505(7) 0.088(4) Uani 1 1 d .
H34 H 0.6187 0.4909 0.3110 0.106 Uiso 1 1 calc R
C35 C 0.5685(5) 0.3325(5) 0.1705(4) 0.0431(16) Uani 1 1 d .
C36 C 0.4794(6) 0.3236(7) 0.1491(5) 0.060(2) Uani 1 1 d .
H36 H 0.4566 0.2663 0.1511 0.072 Uiso 1 1 calc R
C37 C 0.4213(7) 0.4031(8) 0.1236(6) 0.075(3) Uani 1 1 d .
H37 H 0.3600 0.3980 0.1086 0.090 Uiso 1 1 calc R
C38 C 0.4557(9) 0.4897(9) 0.1208(10) 0.102(5) Uani 1 1 d .
H38 H 0.4181 0.5415 0.1027 0.122 Uiso 1 1 calc R
C39 C 0.5427(9) 0.4970(8) 0.1443(8) 0.083(3) Uani 1 1 d .
H39 H 0.5642 0.5546 0.1440 0.099 Uiso 1 1 calc R
C40 C 0.6028(6) 0.4194(6) 0.1698(6) 0.057(2) Uani 1 1 d .
H40 H 0.6635 0.4253 0.1857 0.069 Uiso 1 1 calc R
C41 C 0.6340(6) 0.1471(6) 0.1370(5) 0.0501(19) Uani 1 1 d .
C42 C 0.6258(6) 0.1759(8) 0.0600(5) 0.064(3) Uani 1 1 d .
H42 H 0.6296 0.2369 0.0423 0.077 Uiso 1 1 calc R
C43 C 0.6112(8) 0.1091(12) 0.0074(8) 0.104(5) Uani 1 1 d .
H43 H 0.6036 0.1254 -0.0443 0.125 Uiso 1 1 calc R
C44 C 0.6094(9) 0.0156(12) 0.0408(11) 0.119(7) Uani 1 1 d .
H44 H 0.6028 -0.0300 0.0091 0.143 Uiso 1 1 calc R
C45 C 0.6169(9) -0.0064(9) 0.1146(9) 0.084(3) Uani 1 1 d .
H45 H 0.6137 -0.0670 0.1338 0.100 Uiso 1 1 calc R
C46 C 0.6293(8) 0.0562(7) 0.1635(7) 0.079(3) Uani 1 1 d .
H46 H 0.6346 0.0380 0.2153 0.095 Uiso 1 1 calc R
C47 C 0.5821(5) 0.1834(5) 0.2963(4) 0.0401(15) Uani 1 1 d .
C48 C 0.4797(6) 0.2020(7) 0.3143(6) 0.060(2) Uani 1 1 d .
H48 H 0.4426 0.2413 0.2821 0.072 Uiso 1 1 calc R
C49 C 0.4371(7) 0.1594(8) 0.3815(6) 0.071(3) Uani 1 1 d .
H49 H 0.3691 0.1668 0.3932 0.085 Uiso 1 1 calc R
C50 C 0.4922(7) 0.1059(9) 0.4320(7) 0.082(4) Uani 1 1 d .
H50 H 0.4618 0.0824 0.4792 0.099 Uiso 1 1 calc R
C51 C 0.5899(7) 0.0872(7) 0.4137(6) 0.070(3) Uani 1 1 d .
H51 H 0.6267 0.0480 0.4462 0.084 Uiso 1 1 calc R
C52 C 0.6350(5) 0.1285(5) 0.3442(5) 0.0484(18) Uani 1 1 d .
H52 H 0.7026 0.1174 0.3313 0.058 Uiso 1 1 calc R
C53 C 0.6930(16) 0.7203(11) 0.0492(12) 0.125(7) Uani 1 1 d .
C54 C 0.2442(13) 0.6781(12) 0.3413(9) 0.115(6) Uani 1 1 d .
C55 C 0.2472(11) 1.0283(12) 0.1741(9) 0.105(5) Uani 1 1 d .
C56 C -0.1910(7) 0.8730(7) 0.4170(6) 0.060(2) Uani 1 1 d .
K5 K 0.1238(3) 0.9673(2) 0.38897(19) 0.1019(9) Uani 1 1 d .
O13 O 0.531(2) 0.7974(18) 0.348(2) 0.36(2) Uani 1 1 d D
C58 C 0.549(4) 0.738(4) 0.288(3) 0.36(3) Uiso 1 1 d D
H58A H 0.5461 0.7684 0.2363 0.437 Uiso 1 1 calc R
H58B H 0.5102 0.6859 0.2959 0.437 Uiso 1 1 calc R
C59 C 0.654(4) 0.718(4) 0.312(3) 0.41(3) Uiso 1 1 d D
H59A H 0.6938 0.6787 0.2764 0.617 Uiso 1 1 calc R
H59B H 0.6511 0.6878 0.3632 0.617 Uiso 1 1 calc R
H59C H 0.6837 0.7740 0.3108 0.617 Uiso 1 1 calc R
C60 C 0.474(2) 0.8751(18) 0.3183(19) 0.221(13) Uiso 1 1 d D
H60A H 0.4486 0.8654 0.2709 0.266 Uiso 1 1 calc R
H60B H 0.5083 0.9301 0.3116 0.266 Uiso 1 1 calc R
C61 C 0.398(3) 0.873(3) 0.389(2) 0.274(18) Uiso 1 1 d D
H61A H 0.3627 0.9323 0.3928 0.411 Uiso 1 1 calc R
H61B H 0.4293 0.8551 0.4342 0.411 Uiso 1 1 calc R
H61C H 0.3523 0.8294 0.3833 0.411 Uiso 1 1 calc R

loop_
_atom_site_aniso_label
_atom_site_aniso_U_11
_atom_site_aniso_U_22
_atom_site_aniso_U_33
_atom_site_aniso_U_23
_atom_site_aniso_U_13
_atom_site_aniso_U_12
Pt1 0.02697(16) 0.03490(17) 0.02566(17) -0.00231(10) -0.00190(10) -0.00567(10)
P1 0.0359(9) 0.0455(9) 0.0262(8) -0.0088(7) 0.0014(7) -0.0030(7)
P3 0.0274(8) 0.0406(9) 0.0355(9) -0.0067(7) -0.0034(7) -0.0069(7)
P2 0.0337(8) 0.0403(9) 0.0255(8) -0.0036(6) -0.0035(6) -0.0007(7)
S1 0.0879(18) 0.0980(19) 0.0470(13) 0.0039(12) -0.0002(12) -0.0526(16)
S2 0.0663(13) 0.0717(13) 0.0410(11) -0.0060(9) -0.0094(9) -0.0142(11)
S3 0.0654(15) 0.0775(16) 0.0716(16) -0.0196(13) -0.0126(12) 0.0008(12)
S4 0.0511(11) 0.0492(10) 0.0478(11) 0.0040(8) -0.0055(9) 0.0010(8)
N1 0.023(2) 0.037(3) 0.024(3) 0.000(2) -0.009(2) -0.001(2)
N2 0.033(3) 0.041(3) 0.029(3) 0.001(2) 0.001(2) -0.010(2)
N3 0.034(3) 0.038(3) 0.031(3) -0.003(2) -0.001(2) -0.007(2)
F1 0.35(2) 0.088(7) 0.248(16) 0.028(9) 0.049(15) -0.058(10)
F2 0.295(19) 0.182(12) 0.162(11) -0.098(10) 0.035(11) -0.008(12)
F3 0.144(9) 0.140(9) 0.165(10) -0.009(7) 0.044(8) 0.005(7)
F4 0.162(9) 0.204(11) 0.126(7) -0.022(7) -0.053(7) 0.124(9)
F5 0.268(15) 0.100(7) 0.133(8) -0.053(6) -0.026(9) 0.048(8)
F6 0.096(6) 0.234(13) 0.103(7) -0.031(7) 0.039(5) -0.021(7)
F7 0.109(8) 0.271(16) 0.159(10) -0.085(10) 0.014(7) 0.064(9)
F8 0.264(16) 0.086(6) 0.205(13) -0.052(7) -0.032(11) 0.001(8)
F9 0.173(10) 0.223(12) 0.073(5) -0.040(6) -0.035(6) 0.057(9)
F10 0.127(6) 0.117(6) 0.110(6) -0.004(5) -0.057(5) -0.027(5)
F11 0.091(5) 0.071(4) 0.165(8) -0.045(5) -0.002(5) -0.006(4)
F12 0.108(6) 0.143(7) 0.122(7) -0.021(5) 0.028(5) -0.076(6)
O1 0.080(5) 0.110(6) 0.053(4) -0.008(4) -0.005(3) -0.038(4)
O2 0.114(7) 0.133(8) 0.073(5) 0.038(5) -0.017(5) -0.068(6)
O3 0.162(10) 0.209(12) 0.076(6) 0.003(7) -0.005(6) -0.135(10)
O4 0.093(6) 0.129(7) 0.061(4) 0.008(4) -0.029(4) -0.019(5)
O5 0.108(6) 0.078(5) 0.088(5) -0.038(4) -0.028(5) 0.008(4)
O6 0.137(8) 0.142(8) 0.058(5) 0.023(5) -0.004(5) -0.058(7)
O7 0.073(5) 0.124(7) 0.098(6) -0.035(5) -0.003(4) 0.023(5)
O8 0.121(8) 0.215(13) 0.085(7) -0.019(7) -0.051(6) 0.022(8)
O9 0.185(13) 0.100(8) 0.235(16) -0.042(9) 0.055(12) -0.058(9)
O10 0.087(5) 0.066(4) 0.077(5) 0.013(3) -0.042(4) 0.010(4)
O11 0.073(4) 0.063(4) 0.081(5) -0.013(3) -0.003(4) 0.009(3)
O12 0.077(4) 0.078(4) 0.054(4) -0.002(3) 0.004(3) -0.021(4)
C1 0.035(3) 0.042(4) 0.043(4) -0.001(3) -0.007(3) -0.008(3)
C2 0.034(3) 0.048(4) 0.036(4) -0.007(3) -0.006(3) -0.008(3)
C3 0.042(4) 0.060(5) 0.038(4) 0.004(3) 0.001(3) -0.026(4)
C4 0.043(4) 0.073(5) 0.032(4) -0.014(3) 0.015(3) -0.014(4)
C5 0.048(4) 0.034(3) 0.035(4) 0.011(3) -0.003(3) -0.008(3)
C6 0.032(3) 0.070(5) 0.029(3) 0.005(3) -0.007(3) -0.012(3)
C7 0.050(4) 0.072(5) 0.045(4) -0.006(4) -0.020(4) -0.011(4)
C8 0.086(7) 0.097(8) 0.059(6) -0.006(5) -0.025(5) -0.044(6)
C9 0.064(6) 0.101(8) 0.075(7) -0.012(6) -0.008(5) -0.043(6)
C10 0.048(4) 0.061(5) 0.054(5) 0.003(4) -0.003(4) -0.028(4)
C11 0.038(4) 0.044(4) 0.043(4) -0.010(3) 0.006(3) 0.000(3)
C12 0.052(5) 0.073(6) 0.052(5) -0.023(4) -0.011(4) -0.008(4)
C13 0.068(6) 0.068(6) 0.103(9) -0.048(6) -0.004(6) -0.012(5)
C14 0.091(7) 0.045(5) 0.076(7) -0.007(5) 0.011(6) 0.009(5)
C15 0.097(8) 0.047(5) 0.068(6) 0.000(4) -0.006(5) 0.008(5)
C16 0.083(7) 0.055(5) 0.053(5) -0.011(4) -0.002(5) -0.007(4)
C17 0.043(4) 0.056(4) 0.036(4) -0.009(3) 0.000(3) -0.005(3)
C18 0.052(4) 0.052(4) 0.051(5) 0.002(3) -0.019(4) -0.001(3)
C19 0.090(7) 0.075(6) 0.055(6) 0.004(5) -0.018(5) 0.015(5)
C20 0.122(10) 0.087(8) 0.054(6) 0.013(5) -0.034(6) -0.001(7)
C21 0.126(10) 0.106(9) 0.036(5) -0.005(5) -0.010(6) -0.001(8)
C22 0.077(6) 0.085(7) 0.033(4) -0.011(4) 0.002(4) 0.004(5)
C23 0.041(4) 0.046(4) 0.036(4) -0.005(3) -0.009(3) -0.004(3)
C24 0.050(4) 0.043(4) 0.052(4) 0.001(3) -0.013(3) -0.006(3)
C25 0.063(6) 0.064(5) 0.076(6) 0.004(5) -0.013(5) -0.022(4)
C26 0.081(7) 0.062(6) 0.109(9) -0.012(6) -0.034(6) -0.028(5)
C27 0.104(8) 0.058(5) 0.089(8) -0.025(5) -0.041(7) -0.018(5)
C28 0.078(6) 0.066(5) 0.047(5) -0.020(4) -0.010(4) -0.014(5)
C29 0.041(4) 0.075(5) 0.042(4) -0.030(4) 0.014(3) 0.006(4)
C30 0.058(5) 0.056(5) 0.079(7) -0.008(5) 0.009(5) 0.004(4)
C31 0.054(6) 0.127(11) 0.107(9) -0.050(9) 0.027(6) -0.028(7)
C32 0.040(5) 0.147(13) 0.132(12) -0.062(11) 0.004(7) 0.015(7)
C33 0.082(8) 0.111(10) 0.091(9) 0.008(7) -0.003(7) 0.066(8)
C34 0.052(6) 0.136(11) 0.074(7) -0.036(7) 0.011(5) 0.009(6)
C35 0.041(4) 0.049(4) 0.037(4) 0.002(3) -0.001(3) -0.003(3)
C36 0.043(4) 0.078(6) 0.055(5) 0.005(4) -0.009(4) 0.001(4)
C37 0.041(5) 0.106(8) 0.071(6) 0.017(6) -0.015(4) 0.009(5)
C38 0.066(7) 0.084(8) 0.141(13) 0.025(8) 0.003(8) 0.013(6)
C39 0.071(7) 0.060(6) 0.106(9) 0.025(6) -0.009(6) 0.013(5)
C40 0.041(4) 0.051(4) 0.079(6) 0.020(4) -0.021(4) -0.001(3)
C41 0.037(4) 0.066(5) 0.050(5) -0.025(4) 0.003(3) -0.009(3)
C42 0.045(4) 0.100(7) 0.055(5) -0.037(5) -0.012(4) -0.011(4)
C43 0.054(6) 0.173(15) 0.099(9) -0.084(10) -0.019(6) -0.001(7)
C44 0.072(8) 0.141(14) 0.161(16) -0.104(13) 0.020(9) -0.047(8)
C45 0.073(7) 0.081(7) 0.104(10) -0.043(7) -0.002(6) -0.018(6)
C46 0.080(7) 0.062(6) 0.094(8) -0.043(5) 0.038(6) -0.030(5)
C47 0.033(3) 0.041(4) 0.046(4) -0.008(3) 0.003(3) -0.009(3)
C48 0.034(4) 0.075(6) 0.066(6) 0.011(4) -0.006(4) -0.003(4)
C49 0.038(4) 0.103(8) 0.063(6) 0.029(5) 0.007(4) -0.008(5)
C50 0.045(5) 0.110(8) 0.084(7) 0.050(6) -0.009(5) -0.021(5)
C51 0.064(6) 0.071(6) 0.068(6) 0.025(5) 0.004(5) -0.016(5)
C52 0.031(3) 0.052(4) 0.059(5) 0.006(3) 0.004(3) -0.006(3)
C53 0.153(17) 0.083(10) 0.130(14) -0.028(9) 0.051(12) -0.030(10)
C54 0.131(13) 0.130(12) 0.083(9) -0.041(9) -0.034(9) 0.048(10)
C55 0.094(10) 0.119(12) 0.106(11) -0.043(9) -0.036(8) 0.029(8)
C56 0.061(5) 0.067(6) 0.052(5) -0.007(4) 0.000(4) -0.010(4)
K5 0.109(2) 0.098(2) 0.096(2) -0.0080(16) -0.0107(17) -0.0018(17)
O13 0.32(3) 0.27(3) 0.54(5) -0.11(3) -0.32(4) 0.15(3)

loop_
_atom_type_symbol
_atom_type_description
_atom_type_scat_dispersion_real
_atom_type_scat_dispersion_imag
_atom_type_scat_source
C C 0.0033 0.0016 'International Tables Vol C Tables 4.2.6.8 and 6.1.1.4'
H H 0.0000 0.0000 'International Tables Vol C Tables 4.2.6.8 and 6.1.1.4'
N N 0.0061 0.0033 'International Tables Vol C Tables 4.2.6.8 and 6.1.1.4'
P P 0.1023 0.0942 'International Tables Vol C Tables 4.2.6.8 and 6.1.1.4'
S S 0.1246 0.1234 'International Tables Vol C Tables 4.2.6.8 and 6.1.1.4'
O O 0.0106 0.0060 'International Tables Vol C Tables 4.2.6.8 and 6.1.1.4'
Pt Pt -1.7033 8.3905 'International Tables Vol C Tables 4.2.6.8 and 6.1.1.4'
K K 0.2009 0.2494 'International Tables Vol C Tables 4.2.6.8 and 6.1.1.4'
F F 0.0171 0.0103 'International Tables Vol C Tables 4.2.6.8 and 6.1.1.4'

loop_
_geom_angle_atom_site_label_1
_geom_angle_atom_site_label_2
_geom_angle_atom_site_label_3
_geom_angle
_geom_angle_site_symmetry_1
_geom_angle_site_symmetry_3
N1 Pt1 P3 173.15(14) . .
N1 Pt1 P1 86.44(15) . .
P3 Pt1 P1 96.14(6) . .
N1 Pt1 P2 81.48(15) . .
P3 Pt1 P2 96.49(6) . .
P1 Pt1 P2 166.73(6) . .
C17 P1 C11 113.3(4) . .
C17 P1 C4 99.9(4) . .
C11 P1 C4 106.3(4) . .
C17 P1 Pt1 115.3(3) . .
C11 P1 Pt1 114.0(2) . .
C4 P1 Pt1 106.2(2) . .
C35 P3 C41 103.8(4) . .
C35 P3 C47 108.4(3) . .
C41 P3 C47 102.8(4) . .
C35 P3 Pt1 115.9(2) . .
C41 P3 Pt1 117.9(3) . .
C47 P3 Pt1 107.1(2) . .
C6 P2 C23 104.5(3) . .
C6 P2 C29 105.1(4) . .
C23 P2 C29 104.8(4) . .
C6 P2 Pt1 106.2(3) . .
C23 P2 Pt1 105.8(2) . .
C29 P2 Pt1 128.3(3) . .
O2 S1 O1 113.2(5) . .
O2 S1 O3 116.6(6) . .
O1 S1 O3 114.4(5) . .
O2 S1 C53 104.9(7) . .
O1 S1 C53 102.3(8) . .
O3 S1 C53 103.3(9) . .
O6 S2 O4 116.4(6) . .
O6 S2 O5 114.1(6) . .
O4 S2 O5 115.4(6) . .
O6 S2 C54 102.0(8) . .
O4 S2 C54 103.5(6) . .
O5 S2 C54 102.6(7) . .
O6 S2 K5 127.3(5) . .
O4 S2 K5 90.3(4) . .
O5 S2 K5 25.5(4) . .
C54 S2 K5 115.2(7) . .
O9 S3 O8 117.7(10) . .
O9 S3 O7 114.7(8) . .
O8 S3 O7 110.7(7) . .
O9 S3 C55 101.0(9) . .
O8 S3 C55 106.4(8) . .
O7 S3 C55 104.6(6) . .
O9 S3 K5 155.9(7) . .
O8 S3 K5 46.6(6) . .
O7 S3 K5 67.4(4) . .
C55 S3 K5 101.4(6) . .
O11 S4 O10 113.8(5) . .
O11 S4 O12 113.9(5) . .
O10 S4 O12 114.5(5) . .
O11 S4 C56 104.1(5) . .
O10 S4 C56 104.4(5) . .
O12 S4 C56 104.4(4) . .
O11 S4 K5 58.5(3) . 2_576
O10 S4 K5 56.9(3) . 2_576
O12 S4 K5 127.0(3) . 2_576
C56 S4 K5 128.6(3) . 2_576
O11 S4 K5 126.8(3) . .
O10 S4 K5 75.0(3) . .
O12 S4 K5 40.6(3) . .
C56 S4 K5 125.1(3) . .
K5 S4 K5 97.75(10) 2_576 .
N2 N1 N3 105.3(5) . .
N2 N1 Pt1 125.5(4) . .
N3 N1 Pt1 124.6(4) . .
C1 N2 N1 111.3(5) . .
C1 N2 C3 128.6(6) . .
N1 N2 C3 119.1(5) . .
C2 N3 N1 110.7(5) . .
C2 N3 C5 130.5(6) . .
N1 N3 C5 118.7(5) . .
C55 F8 K5 108.9(8) . .
S2 O5 K5 139.0(5) . .
S3 O7 K5 86.4(5) . .
S3 O8 K5 108.9(7) . .
S4 O10 K5 96.4(4) . 2_576
S4 O10 K5 79.9(3) . .
K5 O10 K5 110.7(3) 2_576 .
S4 O11 K5 95.1(4) . 2_576
S4 O12 K5 116.9(4) . .
N2 C1 C2 106.5(6) . .
N2 C1 C10 129.2(7) . .
C2 C1 C10 124.3(7) . .
N3 C2 C1 106.1(6) . .
N3 C2 C7 127.8(7) . .
C1 C2 C7 126.0(7) . .
N2 C3 C4 110.0(6) . .
N2 C3 H3A 109.7 . .
C4 C3 H3A 109.7 . .
N2 C3 H3B 109.7 . .
C4 C3 H3B 109.7 . .
H3A C3 H3B 108.2 . .
C3 C4 P1 115.4(6) . .
C3 C4 H4A 108.4 . .
P1 C4 H4A 108.4 . .
C3 C4 H4B 108.4 . .
P1 C4 H4B 108.4 . .
H4A C4 H4B 107.5 . .
N3 C5 C6 112.8(5) . .
N3 C5 H5A 109.0 . .
C6 C5 H5A 109.0 . .
N3 C5 H5B 109.0 . .
C6 C5 H5B 109.0 . .
H5A C5 H5B 107.8 . .
C5 C6 P2 113.7(5) . .
C5 C6 H6A 108.8 . .
P2 C6 H6A 108.8 . .
C5 C6 H6B 108.8 . .
P2 C6 H6B 108.8 . .
H6A C6 H6B 107.7 . .
C2 C7 C8 107.2(7) . .
C2 C7 H7A 110.3 . .
C8 C7 H7A 110.3 . .
C2 C7 H7B 110.3 . .
C8 C7 H7B 110.3 . .
H7A C7 H7B 108.5 . .
C9 C8 C7 113.8(8) . .
C9 C8 H8A 108.8 . .
C7 C8 H8A 108.8 . .
C9 C8 H8B 108.8 . .
C7 C8 H8B 108.8 . .
H8A C8 H8B 107.7 . .
C8 C9 C10 115.9(9) . .
C8 C9 H9A 108.3 . .
C10 C9 H9A 108.3 . .
C8 C9 H9B 108.3 . .
C10 C9 H9B 108.3 . .
H9A C9 H9B 107.4 . .
C1 C10 C9 108.4(7) . .
C1 C10 H10A 110.0 . .
C9 C10 H10A 110.0 . .
C1 C10 H10B 110.0 . .
C9 C10 H10B 110.0 . .
H10A C10 H10B 108.4 . .
C16 C11 C12 118.3(8) . .
C16 C11 P1 117.4(6) . .
C12 C11 P1 124.3(7) . .
C11 C12 C13 118.6(9) . .
C11 C12 H12 120.7 . .
C13 C12 H12 120.7 . .
C14 C13 C12 123.3(9) . .
C14 C13 H13 118.3 . .
C12 C13 H13 118.3 . .
C13 C14 C15 119.0(9) . .
C13 C14 H14 120.5 . .
C15 C14 H14 120.5 . .
C16 C15 C14 118.3(10) . .
C16 C15 H15 120.9 . .
C14 C15 H15 120.9 . .
C11 C16 C15 122.4(9) . .
C11 C16 H16 118.8 . .
C15 C16 H16 118.8 . .
C22 C17 C18 117.6(8) . .
C22 C17 P1 123.1(7) . .
C18 C17 P1 119.1(6) . .
C19 C18 C17 121.5(9) . .
C19 C18 H18 119.3 . .
C17 C18 H18 119.3 . .
C18 C19 C20 119.1(10) . .
C18 C19 H19 120.5 . .
C20 C19 H19 120.5 . .
C21 C20 C19 119.8(9) . .
C21 C20 H20 120.1 . .
C19 C20 H20 120.1 . .
C22 C21 C20 120.5(10) . .
C22 C21 H21 119.7 . .
C20 C21 H21 119.7 . .
C21 C22 C17 121.5(10) . .
C21 C22 H22 119.3 . .
C17 C22 H22 119.3 . .
C24 C23 C28 117.9(7) . .
C24 C23 P2 121.4(5) . .
C28 C23 P2 120.7(6) . .
C25 C24 C23 123.2(8) . .
C25 C24 H24 118.4 . .
C23 C24 H24 118.4 . .
C24 C25 C26 116.4(10) . .
C24 C25 H25 121.8 . .
C26 C25 H25 121.8 . .
C27 C26 C25 120.2(9) . .
C27 C26 H26 119.9 . .
C25 C26 H26 119.9 . .
C26 C27 C28 122.6(9) . .
C26 C27 H27 118.7 . .
C28 C27 H27 118.7 . .
C27 C28 C23 118.7(9) . .
C27 C28 H28 120.7 . .
C23 C28 H28 120.7 . .
C30 C29 C34 119.6(8) . .
C30 C29 P2 122.6(7) . .
C34 C29 P2 117.8(7) . .
C29 C30 C31 120.0(10) . .
C29 C30 H30 120.0 . .
C31 C30 H30 120.0 . .
C30 C31 C32 120.0(12) . .
C30 C31 H31 120.0 . .
C32 C31 H31 120.0 . .
C33 C32 C31 117.4(10) . .
C33 C32 H32 121.3 . .
C31 C32 H32 121.3 . .
C32 C33 C34 123.8(12) . .
C32 C33 H33 118.1 . .
C34 C33 H33 118.1 . .
C33 C34 C29 118.7(12) . .
C33 C34 H34 120.7 . .
C29 C34 H34 120.6 . .
C36 C35 C40 121.1(8) . .
C36 C35 P3 120.2(7) . .
C40 C35 P3 118.7(6) . .
C35 C36 C37 118.8(9) . .
C35 C36 H36 120.6 . .
C37 C36 H36 120.6 . .
C38 C37 C36 120.6(10) . .
C38 C37 H37 119.7 . .
C36 C37 H37 119.7 . .
C39 C38 C37 119.4(11) . .
C39 C38 H38 120.3 . .
C37 C38 H38 120.3 . .
C38 C39 C40 121.6(11) . .
C38 C39 H39 119.2 . .
C40 C39 H39 119.2 . .
C39 C40 C35 118.4(8) . .
C39 C40 H40 120.8 . .
C35 C40 H40 120.8 . .
C46 C41 C42 120.7(8) . .
C46 C41 P3 120.0(7) . .
C42 C41 P3 119.2(7) . .
C41 C42 C43 119.0(12) . .
C41 C42 H42 120.5 . .
C43 C42 H42 120.5 . .
C44 C43 C42 115.8(13) . .
C44 C43 H43 122.1 . .
C42 C43 H43 122.1 . .
C45 C44 C43 121.7(11) . .
C45 C44 H44 119.1 . .
C43 C44 H44 119.1 . .
C44 C45 C46 122.3(14) . .
C44 C45 H45 118.9 . .
C46 C45 H45 118.9 . .
C45 C46 C41 120.5(12) . .
C45 C46 H46 119.8 . .
C41 C46 H46 119.7 . .
C52 C47 C48 120.9(7) . .
C52 C47 P3 118.9(5) . .
C48 C47 P3 120.2(6) . .
C49 C48 C47 117.0(8) . .
C49 C48 H48 121.5 . .
C47 C48 H48 121.5 . .
C50 C49 C48 121.8(8) . .
C50 C49 H49 119.1 . .
C48 C49 H49 119.1 . .
C51 C50 C49 120.6(9) . .
C51 C50 H50 119.7 . .
C49 C50 H50 119.7 . .
C50 C51 C52 118.5(9) . .
C50 C51 H51 120.8 . .
C52 C51 H51 120.8 . .
C47 C52 C51 121.0(7) . .
C47 C52 H52 119.5 . .
C51 C52 H52 119.5 . .
F2 C53 F1 106.5(15) . .
F2 C53 F3 104.6(16) . .
F1 C53 F3 109(2) . .
F2 C53 S1 114.7(19) . .
F1 C53 S1 111.3(14) . .
F3 C53 S1 110.8(11) . .
F6 C54 F4 110.4(17) . .
F6 C54 F5 99.3(12) . .
F4 C54 F5 103.0(13) . .
F6 C54 S2 115.7(12) . .
F4 C54 S2 112.1(10) . .
F5 C54 S2 114.9(14) . .
F9 C55 F7 113.0(16) . .
F9 C55 F8 109.1(16) . .
F7 C55 F8 105.1(14) . .
F9 C55 S3 115.1(11) . .
F7 C55 S3 109.9(11) . .
F8 C55 S3 103.7(11) . .
F10 C56 F12 108.2(10) . .
F10 C56 F11 110.6(9) . .
F12 C56 F11 107.9(10) . .
F10 C56 S4 109.8(7) . .
F12 C56 S4 110.5(7) . .
F11 C56 S4 109.7(7) . .
O5 K5 O12 100.1(3) . .
O5 K5 O8 119.5(4) . .
O12 K5 O8 128.5(3) . .
O5 K5 O10 131.4(3) . 2_576
O12 K5 O10 83.1(2) . 2_576
O8 K5 O10 92.6(4) . 2_576
O5 K5 O11 86.5(3) . 2_576
O12 K5 O11 120.1(2) . 2_576
O8 K5 O11 95.5(3) . 2_576
O10 K5 O11 52.66(19) 2_576 2_576
O5 K5 O7 139.1(3) . .
O12 K5 O7 78.9(2) . .
O8 K5 O7 49.7(3) . .
O10 K5 O7 89.4(2) 2_576 .
O11 K5 O7 129.8(3) 2_576 .
O5 K5 S4 107.5(2) . 2_576
O12 K5 S4 99.7(2) . 2_576
O8 K5 S4 98.2(3) . 2_576
O10 K5 S4 26.76(13) 2_576 2_576
O11 K5 S4 26.39(14) 2_576 2_576
O7 K5 S4 113.0(2) . 2_576
O5 K5 S3 128.2(3) . .
O12 K5 S3 104.8(2) . .
O8 K5 S3 24.5(2) . .
O10 K5 S3 96.5(2) 2_576 .
O11 K5 S3 117.0(2) 2_576 .
O7 K5 S3 26.22(18) . .
S4 K5 S3 111.98(12) 2_576 .
O5 K5 O10 77.8(3) . .
O12 K5 O10 47.2(2) . .
O8 K5 O10 161.3(4) . .
O10 K5 O10 69.3(3) 2_576 .
O11 K5 O10 77.6(2) 2_576 .
O7 K5 O10 122.7(2) . .
S4 K5 O10 67.85(15) 2_576 .
S3 K5 O10 148.43(16) . .
O5 K5 F8 85.1(3) . .
O12 K5 F8 101.4(3) . .
O8 K5 F8 55.2(4) . .
O10 K5 F8 142.4(3) 2_576 .
O11 K5 F8 138.5(3) 2_576 .
O7 K5 F8 55.8(3) . .
S4 K5 F8 153.0(3) 2_576 .
S3 K5 F8 46.0(2) . .
O10 K5 F8 139.1(3) . .
O5 K5 S4 92.1(3) . .
O12 K5 S4 22.50(16) . .
O8 K5 S4 146.0(3) . .
O10 K5 S4 72.59(19) 2_576 .
O11 K5 S4 98.88(19) 2_576 .
O7 K5 S4 98.66(19) . .
S4 K5 S4 82.25(10) 2_576 .
S3 K5 S4 124.88(12) . .
O10 K5 S4 25.05(11) . .
F8 K5 S4 122.0(3) . .
O5 K5 S2 15.6(2) . .
O12 K5 S2 88.3(2) . .
O8 K5 S2 122.2(3) . .
O10 K5 S2 140.2(2) 2_576 .
O11 K5 S2 101.24(18) 2_576 .
O7 K5 S2 126.9(2) . .
S4 K5 S2 119.90(11) 2_576 .
S3 K5 S2 123.19(11) . .
O10 K5 S2 76.39(15) . .
F8 K5 S2 77.4(2) . .
S4 K5 S2 84.86(10) . .
C60 O13 C58 105(3) . .
O13 C58 C59 86(3) . .
O13 C58 H58A 114.4 . .
C59 C58 H58A 114.4 . .
O13 C58 H58B 114.4 . .
C59 C58 H58B 114.4 . .
H58A C58 H58B 111.5 . .
C58 C59 H59A 109.5 . .
C58 C59 H59B 109.5 . .
H59A C59 H59B 109.5 . .
C58 C59 H59C 109.5 . .
H59A C59 H59C 109.5 . .
H59B C59 H59C 109.5 . .
O13 C60 C61 93(2) . .
O13 C60 H60A 113.1 . .
C61 C60 H60A 113.2 . .
O13 C60 H60B 113.2 . .
C61 C60 H60B 113.2 . .
H60A C60 H60B 110.5 . .
C60 C61 H61A 109.4 . .
C60 C61 H61B 109.5 . .
H61A C61 H61B 109.5 . .
C60 C61 H61C 109.5 . .
H61A C61 H61C 109.5 . .
H61B C61 H61C 109.5 . .

loop_
_geom_bond_atom_site_label_1
_geom_bond_atom_site_label_2
_geom_bond_distance
_geom_bond_site_symmetry_2
Pt1 N1 2.124(5) .
Pt1 P3 2.2734(17) .
Pt1 P1 2.3359(16) .
Pt1 P2 2.3713(16) .
P1 C17 1.800(8) .
P1 C11 1.799(7) .
P1 C4 1.823(8) .
P3 C35 1.824(8) .
P3 C41 1.835(8) .
P3 C47 1.838(8) .
P2 C6 1.804(7) .
P2 C23 1.812(7) .
P2 C29 1.831(7) .
S1 O2 1.419(8) .
S1 O1 1.420(7) .
S1 O3 1.438(9) .
S1 C53 1.80(2) .
S2 O6 1.423(8) .
S2 O4 1.418(8) .
S2 O5 1.435(8) .
S2 C54 1.731(16) .
S2 K5 3.507(4) .
S3 O9 1.381(12) .
S3 O8 1.399(11) .
S3 O7 1.411(9) .
S3 C55 1.838(14) .
S3 K5 3.188(5) .
S4 O11 1.419(7) .
S4 O10 1.441(6) .
S4 O12 1.438(7) .
S4 C56 1.828(10) .
S4 K5 3.180(4) 2_576
S4 K5 3.351(4) .
N1 N2 1.330(7) .
N1 N3 1.351(7) .
N2 C1 1.338(9) .
N2 C3 1.466(9) .
N3 C2 1.341(9) .
N3 C5 1.466(8) .
F1 C53 1.29(2) .
F2 C53 1.27(2) .
F3 C53 1.33(2) .
F4 C54 1.336(16) .
F5 C54 1.352(18) .
F6 C54 1.32(2) .
F7 C55 1.289(18) .
F8 C55 1.38(2) .
F8 K5 3.318(15) .
F9 C55 1.231(16) .
F10 C56 1.286(12) .
F11 C56 1.325(12) .
F12 C56 1.298(12) .
O5 K5 2.296(9) .
O7 K5 2.949(11) .
O8 K5 2.447(15) .
O10 K5 2.680(8) 2_576
O10 K5 3.288(9) .
O11 K5 2.723(8) 2_576
O12 K5 2.445(8) .
C1 C2 1.380(10) .
C1 C10 1.497(10) .
C2 C7 1.481(10) .
C3 C4 1.506(11) .
C3 H3A 0.9700 .
C3 H3B 0.9700 .
C4 H4A 0.9700 .
C4 H4B 0.9700 .
C5 C6 1.545(10) .
C5 H5A 0.9700 .
C5 H5B 0.9700 .
C6 H6A 0.9700 .
C6 H6B 0.9700 .
C7 C8 1.534(13) .
C7 H7A 0.9700 .
C7 H7B 0.9700 .
C8 C9 1.498(16) .
C8 H8A 0.9700 .
C8 H8B 0.9700 .
C9 C10 1.498(14) .
C9 H9A 0.9700 .
C9 H9B 0.9700 .
C10 H10A 0.9700 .
C10 H10B 0.9700 .
C11 C16 1.362(13) .
C11 C12 1.382(11) .
C12 C13 1.405(14) .
C12 H12 0.9300 .
C13 C14 1.306(16) .
C13 H13 0.9300 .
C14 C15 1.407(16) .
C14 H14 0.9300 .
C15 C16 1.389(13) .
C15 H15 0.9300 .
C16 H16 0.9300 .
C17 C22 1.389(11) .
C17 C18 1.405(11) .
C18 C19 1.357(12) .
C18 H18 0.9300 .
C19 C20 1.404(17) .
C19 H19 0.9300 .
C20 C21 1.372(18) .
C20 H20 0.9300 .
C21 C22 1.352(15) .
C21 H21 0.9300 .
C22 H22 0.9300 .
C23 C24 1.397(11) .
C23 C28 1.413(11) .
C24 C25 1.375(12) .
C24 H24 0.9300 .
C25 C26 1.445(15) .
C25 H25 0.9300 .
C26 C27 1.325(17) .
C26 H26 0.9300 .
C27 C28 1.390(14) .
C27 H27 0.9300 .
C28 H28 0.9300 .
C29 C30 1.372(13) .
C29 C34 1.366(16) .
C30 C31 1.374(14) .
C30 H30 0.9300 .
C31 C32 1.41(2) .
C31 H31 0.9300 .
C32 C33 1.31(2) .
C32 H32 0.9300 .
C33 C34 1.385(15) .
C33 H33 0.9300 .
C34 H34 0.9300 .
C35 C36 1.352(12) .
C35 C40 1.413(11) .
C36 C37 1.418(13) .
C36 H36 0.9300 .
C37 C38 1.405(18) .
C37 H37 0.9300 .
C38 C39 1.334(19) .
C38 H38 0.9300 .
C39 C40 1.411(12) .
C39 H39 0.9300 .
C40 H40 0.9300 .
C41 C46 1.384(14) .
C41 C42 1.388(13) .
C42 C43 1.454(14) .
C42 H42 0.9300 .
C43 C44 1.45(2) .
C43 H43 0.9300 .
C44 C45 1.31(2) .
C44 H44 0.9300 .
C45 C46 1.355(14) .
C45 H45 0.9300 .
C46 H46 0.9300 .
C47 C52 1.339(11) .
C47 C48 1.408(11) .
C48 C49 1.372(12) .
C48 H48 0.9300 .
C49 C50 1.376(13) .
C49 H49 0.9300 .
C50 C51 1.348(14) .
C50 H50 0.9300 .
C51 C52 1.407(12) .
C51 H51 0.9300 .
C52 H52 0.9300 .
K5 O10 2.680(8) 2_576
K5 O11 2.723(8) 2_576
K5 S4 3.180(4) 2_576
O13 C60 1.418(10) .
O13 C58 1.419(10) .
C58 C59 1.56(4) .
C58 H58A 0.9700 .
C58 H58B 0.9700 .
C59 H59A 0.9600 .
C59 H59B 0.9600 .
C59 H59C 0.9600 .
C60 C61 1.51(4) .
C60 H60A 0.9700 .
C60 H60B 0.9700 .
C61 H61A 0.9600 .
C61 H61B 0.9600 .
C61 H61C 0.9600 .
